data_7126001
loop_
_publ_author_name
'Li, Xingjun'
'Wang, Jiang'
'Xie, Xiong'
'Dai, Wenhao'
'Han, Xu'
'Chen, Kaixian'
'Liu, Hong'

_publ_section_title
;
 Ir(iii)-Catalyzed direct C-H functionalization of N-phenylacetamide with
 \a-diazo quinones: a novel strategy for producing
 2-hydroxy-2'-amino-1,2'-biaryl scaffolds.
;
_journal_issue 23
_journal_name_full 'Chemical communications (Cambridge, England)'
_journal_page_first 3441
_journal_page_last 3444
_journal_paper_doi 10.1039/c9cc08297b
_journal_volume 56
_journal_year 2020
_chemical_formula_moiety 'C18 H14 Br N O2'
_chemical_formula_sum 'C18 H14 Br N O2'
_chemical_formula_weight 356.21
_space_group_crystal_system orthorhombic
_space_group_IT_number 61
_space_group_name_Hall '-P 2ac 2ab'
_space_group_name_H-M_alt 'P b c a'
_atom_sites_solution_hydrogens geom
_atom_sites_solution_primary dual
_audit_block_doi 10.5517/ccdc.csd.cc248w4g
_audit_creation_date 2019-12-30
_audit_creation_method
;
Olex2 1.2
(compiled 2018.05.29 svn.r3508 for OlexSys, GUI svn.r5506)
;
_audit_update_record
;
2019-12-30 deposited with the CCDC.	2020-02-11 downloaded from the CCDC.
;
_cell_angle_alpha 90
_cell_angle_beta 90
_cell_angle_gamma 90
_cell_formula_units_Z 8
_cell_length_a 8.3242(3)
_cell_length_b 12.6129(3)
_cell_length_c 28.2407(8)
_cell_measurement_reflns_used 6203
_cell_measurement_temperature 170
_cell_measurement_theta_max 26.055
_cell_measurement_theta_min 2.841
_cell_volume 2965.06(15)
_computing_cell_refinement 'SAINT V8.38A (?, 2016)'
_computing_data_reduction 'SAINT V8.38A (?, 2016)'
_computing_molecular_graphics 'Olex2 (Dolomanov et al., 2009)'
_computing_publication_material 'Olex2 (Dolomanov et al., 2009)'
_computing_structure_refinement 'ShelXL (Sheldrick, 2015)'
_computing_structure_solution 'ShelXT (Sheldrick, 2015)'
_diffrn_ambient_temperature 170.0
_diffrn_measured_fraction_theta_full 1.000
_diffrn_measured_fraction_theta_max 1.000
_diffrn_measurement_device_type 'D8 VENTURE'
_diffrn_measurement_method '\f and \w scans'
_diffrn_radiation_type MoK\a
_diffrn_radiation_wavelength 0.71073
_diffrn_reflns_av_R_equivalents 0.0860
_diffrn_reflns_av_unetI/netI 0.0397
_diffrn_reflns_Laue_measured_fraction_full 1.000
_diffrn_reflns_Laue_measured_fraction_max 1.000
_diffrn_reflns_limit_h_max 10
_diffrn_reflns_limit_h_min -10
_diffrn_reflns_limit_k_max 15
_diffrn_reflns_limit_k_min -14
_diffrn_reflns_limit_l_max 35
_diffrn_reflns_limit_l_min -35
_diffrn_reflns_number 32027
_diffrn_reflns_point_group_measured_fraction_full 1.000
_diffrn_reflns_point_group_measured_fraction_max 1.000
_diffrn_reflns_theta_full 25.242
_diffrn_reflns_theta_max 26.370
_diffrn_reflns_theta_min 2.841
_diffrn_standards_number 0
_exptl_absorpt_coefficient_mu 2.779
_exptl_absorpt_correction_T_max 0.7454
_exptl_absorpt_correction_T_min 0.5989
_exptl_absorpt_correction_type multi-scan
_exptl_absorpt_process_details
'SADABS-2016/2 (Bruker,2016/2) was used for absorption correction. wR2(int) was 0.0912 before and 0.0599 after correction. The Ratio of minimum to maximum transmission is 0.8035. The \l/2 correction factor is Not present.'
_exptl_crystal_colour colourless
_exptl_crystal_colour_primary colourless
_exptl_crystal_density_diffrn 1.596
_exptl_crystal_description block
_exptl_crystal_F_000 1440
_exptl_crystal_size_max 0.16
_exptl_crystal_size_mid 0.12
_exptl_crystal_size_min 0.08
_refine_diff_density_max 0.383
_refine_diff_density_min -0.333
_refine_diff_density_rms 0.075
_refine_ls_extinction_method none
_refine_ls_goodness_of_fit_ref 1.014
_refine_ls_hydrogen_treatment constr
_refine_ls_matrix_type full
_refine_ls_number_parameters 201
_refine_ls_number_reflns 3030
_refine_ls_number_restraints 0
_refine_ls_restrained_S_all 1.014
_refine_ls_R_factor_all 0.0632
_refine_ls_R_factor_gt 0.0354
_refine_ls_shift/su_max 0.002
_refine_ls_shift/su_mean 0.000
_refine_ls_structure_factor_coef Fsqd
_refine_ls_weighting_details 'w=1/[\s^2^(Fo^2^)+(0.0274P)^2^+4.1331P] where P=(Fo^2^+2Fc^2^)/3'
_refine_ls_weighting_scheme calc
_refine_ls_wR_factor_gt 0.0689
_refine_ls_wR_factor_ref 0.0810
_reflns_Friedel_coverage 0.000
_reflns_number_gt 2230
_reflns_number_total 3030
_reflns_threshold_expression 'I > 2\s(I)'
_cod_data_source_file c9cc08297b2.cif
_cod_data_source_block 220191300_0m
_cod_depositor_comments 'Adding full bibliography for 7125998--7126001.cif.'
_cod_database_code 7126001
_shelx_shelxl_version_number 2018/3
_shelx_space_group_comment
;
The symmetry employed for this shelxl refinement is uniquely defined
by the following loop, which should always be used as a source of
symmetry information in preference to the above space-group names.
They are only intended as comments.
;
_shelx_estimated_absorpt_t_max 0.808
_shelx_estimated_absorpt_t_min 0.665
_olex2_refinement_description
;
1. Fixed Uiso
 At 1.2 times of:
  All C(H) groups, All N(H) groups
 At 1.5 times of:
  All C(H,H,H) groups, All O(H) groups
2.a Aromatic/amide H refined with riding coordinates:
 N1(H1A), C16(H16), C13(H13), C15(H15), C9(H9), C10(H10), C5(H5), C2(H2),
 C4(H4), C3(H3)
2.b Idealised Me refined as rotating group:
 C18(H18A,H18B,H18C)
2.c Idealised tetrahedral OH refined as rotating group:
 O1(H1)
;
_olex2_submission_special_instructions 'No special instructions were received'

loop_
_space_group_symop_operation_xyz
'x, y, z'
'-x+1/2, -y, z+1/2'
'-x, y+1/2, -z+1/2'
'x+1/2, -y+1/2, -z'
'-x, -y, -z'
'x-1/2, y, -z-1/2'
'x, -y-1/2, z-1/2'
'-x-1/2, y-1/2, z'

loop_
_atom_site_label
_atom_site_type_symbol
_atom_site_fract_x
_atom_site_fract_y
_atom_site_fract_z
_atom_site_U_iso_or_equiv
_atom_site_adp_type
_atom_site_occupancy
_atom_site_site_symmetry_order
_atom_site_calc_flag
_atom_site_refinement_flags_posn
_atom_site_refinement_flags_adp
_atom_site_refinement_flags_occupancy
_atom_site_disorder_assembly
_atom_site_disorder_group
Br1 Br 0.31984(4) 0.89019(2) 0.21217(2) 0.03085(11) Uani 1 1 d . . . . .
O1 O 0.5266(3) 0.79763(15) 0.38150(7) 0.0248(5) Uani 1 1 d . . . . .
H1 H 0.545500 0.862820 0.379090 0.037 Uiso 1 1 calc GR . . . .
O2 O 0.9285(3) 0.50916(15) 0.36668(8) 0.0282(5) Uani 1 1 d . . . . .
N1 N 0.7446(3) 0.63309(18) 0.38759(8) 0.0208(5) Uani 1 1 d . . . . .
H1A H 0.727571 0.701427 0.391363 0.025 Uiso 1 1 calc R . . . .
C7 C 0.6143(3) 0.5629(2) 0.39750(10) 0.0201(6) Uani 1 1 d . . . . .
C16 C 0.3748(3) 0.6161(2) 0.29155(10) 0.0228(6) Uani 1 1 d . . . . .
H16 H 0.356089 0.542389 0.287414 0.027 Uiso 1 1 calc R . . . .
C14 C 0.3625(3) 0.7917(2) 0.26175(11) 0.0239(7) Uani 1 1 d . . . . .
C12 C 0.4646(3) 0.7605(2) 0.33941(10) 0.0215(6) Uani 1 1 d . . . . .
C17 C 0.8914(4) 0.6029(2) 0.37295(10) 0.0209(6) Uani 1 1 d . . . . .
C11 C 0.4421(3) 0.6509(2) 0.33418(10) 0.0198(6) Uani 1 1 d . . . . .
C6 C 0.6321(3) 0.4870(2) 0.43442(10) 0.0218(6) Uani 1 1 d . . . . .
C8 C 0.4729(3) 0.5725(2) 0.37264(10) 0.0207(6) Uani 1 1 d . . . . .
C13 C 0.4254(3) 0.8305(2) 0.30329(10) 0.0226(7) Uani 1 1 d . . . . .
H13 H 0.441896 0.904498 0.307244 0.027 Uiso 1 1 calc R . . . .
C15 C 0.3343(4) 0.6844(2) 0.25520(11) 0.0254(7) Uani 1 1 d . . . . .
H15 H 0.288656 0.658569 0.226606 0.030 Uiso 1 1 calc R . . . .
C9 C 0.3454(4) 0.5007(2) 0.38334(11) 0.0244(7) Uani 1 1 d . . . . .
H9 H 0.248043 0.505155 0.365915 0.029 Uiso 1 1 calc R . . . .
C1 C 0.5022(4) 0.4176(2) 0.44487(11) 0.0237(7) Uani 1 1 d . . . . .
C10 C 0.3598(4) 0.4263(2) 0.41778(11) 0.0258(7) Uani 1 1 d . . . . .
H10 H 0.272930 0.379378 0.423796 0.031 Uiso 1 1 calc R . . . .
C18 C 1.0113(4) 0.6901(2) 0.36545(11) 0.0284(7) Uani 1 1 d . . . . .
H18A H 1.097004 0.684241 0.389105 0.043 Uiso 1 1 calc GR . . . .
H18B H 0.957825 0.758894 0.368696 0.043 Uiso 1 1 calc GR . . . .
H18C H 1.057510 0.683983 0.333646 0.043 Uiso 1 1 calc GR . . . .
C5 C 0.7723(4) 0.4800(2) 0.46318(11) 0.0279(7) Uani 1 1 d . . . . .
H5 H 0.860342 0.526073 0.457344 0.034 Uiso 1 1 calc R . . . .
C2 C 0.5166(4) 0.3442(2) 0.48225(12) 0.0295(7) Uani 1 1 d . . . . .
H2 H 0.429888 0.297630 0.488959 0.035 Uiso 1 1 calc R . . . .
C4 C 0.7813(4) 0.4075(3) 0.49911(12) 0.0325(8) Uani 1 1 d . . . . .
H4 H 0.876232 0.403465 0.517708 0.039 Uiso 1 1 calc R . . . .
C3 C 0.6526(4) 0.3390(2) 0.50894(12) 0.0329(8) Uani 1 1 d . . . . .
H3 H 0.660423 0.289216 0.534086 0.039 Uiso 1 1 calc R . . . .

loop_
_atom_site_aniso_label
_atom_site_aniso_U_11
_atom_site_aniso_U_22
_atom_site_aniso_U_33
_atom_site_aniso_U_23
_atom_site_aniso_U_13
_atom_site_aniso_U_12
Br1 0.03624(19) 0.02802(17) 0.02831(18) 0.00464(14) -0.00588(15) 0.00076(15)
O1 0.0313(12) 0.0171(10) 0.0262(12) -0.0032(8) -0.0065(9) 0.0012(10)
O2 0.0296(12) 0.0172(10) 0.0378(13) -0.0043(9) 0.0048(10) 0.0029(9)
N1 0.0183(12) 0.0159(12) 0.0281(13) -0.0014(10) 0.0003(12) -0.0005(10)
C7 0.0181(15) 0.0165(13) 0.0257(16) -0.0028(12) 0.0027(12) -0.0004(12)
C16 0.0222(15) 0.0181(13) 0.0280(16) -0.0028(13) 0.0020(13) -0.0040(12)
C14 0.0182(15) 0.0272(15) 0.0264(17) 0.0040(13) 0.0001(13) 0.0018(13)
C12 0.0183(15) 0.0222(14) 0.0240(16) -0.0037(12) -0.0005(12) 0.0024(12)
C17 0.0199(15) 0.0229(15) 0.0199(15) 0.0006(12) -0.0010(12) -0.0014(13)
C11 0.0150(15) 0.0198(14) 0.0246(16) -0.0010(12) 0.0009(12) 0.0009(12)
C6 0.0193(15) 0.0213(14) 0.0247(16) -0.0027(12) 0.0005(13) 0.0030(12)
C8 0.0196(15) 0.0168(13) 0.0257(16) -0.0035(12) 0.0012(13) 0.0018(12)
C13 0.0227(16) 0.0189(15) 0.0263(16) -0.0022(12) 0.0003(13) -0.0008(13)
C15 0.0240(17) 0.0265(15) 0.0256(16) -0.0067(13) -0.0037(13) -0.0018(13)
C9 0.0195(16) 0.0238(15) 0.0300(17) -0.0024(13) -0.0044(13) -0.0009(13)
C1 0.0247(17) 0.0189(14) 0.0275(17) -0.0018(12) 0.0008(13) 0.0035(12)
C10 0.0205(16) 0.0190(14) 0.0380(19) -0.0007(13) 0.0005(14) -0.0039(12)
C18 0.0263(17) 0.0243(16) 0.0347(19) -0.0013(13) 0.0029(14) -0.0021(14)
C5 0.0249(17) 0.0275(16) 0.0314(18) -0.0005(14) 0.0001(14) -0.0008(14)
C2 0.0284(18) 0.0216(15) 0.039(2) 0.0022(14) 0.0005(15) 0.0012(14)
C4 0.030(2) 0.0353(18) 0.0320(19) 0.0033(14) -0.0036(14) 0.0063(15)
C3 0.037(2) 0.0266(16) 0.0353(19) 0.0089(14) 0.0033(16) 0.0067(15)

loop_
_atom_type_symbol
_atom_type_description
_atom_type_scat_dispersion_real
_atom_type_scat_dispersion_imag
_atom_type_scat_source
C C 0.0033 0.0016 'International Tables Vol C Tables 4.2.6.8 and 6.1.1.4'
H H 0.0000 0.0000 'International Tables Vol C Tables 4.2.6.8 and 6.1.1.4'
Br Br -0.2901 2.4595 'International Tables Vol C Tables 4.2.6.8 and 6.1.1.4'
N N 0.0061 0.0033 'International Tables Vol C Tables 4.2.6.8 and 6.1.1.4'
O O 0.0106 0.0060 'International Tables Vol C Tables 4.2.6.8 and 6.1.1.4'

loop_
_geom_angle_atom_site_label_1
_geom_angle_atom_site_label_2
_geom_angle_atom_site_label_3
_geom_angle
_geom_angle_site_symmetry_1
_geom_angle_site_symmetry_3
_geom_angle_publ_flag
C12 O1 H1 109.5 . . ?
C7 N1 H1A 117.4 . . ?
C17 N1 H1A 117.4 . . ?
C17 N1 C7 125.1(2) . . ?
C6 C7 N1 118.8(3) . . ?
C8 C7 N1 119.7(3) . . ?
C8 C7 C6 121.5(3) . . ?
C11 C16 H16 118.6 . . ?
C15 C16 H16 118.6 . . ?
C15 C16 C11 122.8(3) . . ?
C13 C14 Br1 117.8(2) . . ?
C13 C14 C15 121.7(3) . . ?
C15 C14 Br1 120.5(2) . . ?
O1 C12 C11 118.4(3) . . ?
O1 C12 C13 120.3(2) . . ?
C13 C12 C11 121.2(3) . . ?
O2 C17 N1 122.8(3) . . ?
O2 C17 C18 121.0(3) . . ?
N1 C17 C18 116.2(2) . . ?
C16 C11 C12 117.0(3) . . ?
C16 C11 C8 119.2(2) . . ?
C12 C11 C8 123.7(3) . . ?
C7 C6 C5 123.0(3) . . ?
C1 C6 C7 119.1(3) . . ?
C1 C6 C5 117.8(3) . . ?
C7 C8 C11 125.3(3) . . ?
C7 C8 C9 118.2(3) . . ?
C9 C8 C11 116.6(3) . . ?
C14 C13 C12 119.3(3) . . ?
C14 C13 H13 120.3 . . ?
C12 C13 H13 120.3 . . ?
C16 C15 C14 117.9(3) . . ?
C16 C15 H15 121.0 . . ?
C14 C15 H15 121.0 . . ?
C8 C9 H9 119.2 . . ?
C10 C9 C8 121.7(3) . . ?
C10 C9 H9 119.2 . . ?
C10 C1 C6 118.5(3) . . ?
C2 C1 C6 119.7(3) . . ?
C2 C1 C10 121.8(3) . . ?
C9 C10 C1 121.0(3) . . ?
C9 C10 H10 119.5 . . ?
C1 C10 H10 119.5 . . ?
C17 C18 H18A 109.5 . . ?
C17 C18 H18B 109.5 . . ?
C17 C18 H18C 109.5 . . ?
H18A C18 H18B 109.5 . . ?
H18A C18 H18C 109.5 . . ?
H18B C18 H18C 109.5 . . ?
C6 C5 H5 119.7 . . ?
C4 C5 C6 120.6(3) . . ?
C4 C5 H5 119.7 . . ?
C1 C2 H2 119.4 . . ?
C3 C2 C1 121.2(3) . . ?
C3 C2 H2 119.4 . . ?
C5 C4 H4 119.5 . . ?
C5 C4 C3 121.1(3) . . ?
C3 C4 H4 119.5 . . ?
C2 C3 C4 119.7(3) . . ?
C2 C3 H3 120.2 . . ?
C4 C3 H3 120.2 . . ?

loop_
_geom_bond_atom_site_label_1
_geom_bond_atom_site_label_2
_geom_bond_distance
_geom_bond_site_symmetry_2
_geom_bond_publ_flag
Br1 C14 1.905(3) . ?
O1 H1 0.8400 . ?
O1 C12 1.378(3) . ?
O2 C17 1.235(3) . ?
N1 H1A 0.8800 . ?
N1 C7 1.428(4) . ?
N1 C17 1.344(4) . ?
C7 C6 1.423(4) . ?
C7 C8 1.376(4) . ?
C16 H16 0.9500 . ?
C16 C11 1.399(4) . ?
C16 C15 1.381(4) . ?
C14 C13 1.375(4) . ?
C14 C15 1.386(4) . ?
C12 C11 1.402(4) . ?
C12 C13 1.388(4) . ?
C17 C18 1.500(4) . ?
C11 C8 1.492(4) . ?
C6 C1 1.422(4) . ?
C6 C5 1.424(4) . ?
C8 C9 1.427(4) . ?
C13 H13 0.9500 . ?
C15 H15 0.9500 . ?
C9 H9 0.9500 . ?
C9 C10 1.357(4) . ?
C1 C10 1.415(4) . ?
C1 C2 1.409(4) . ?
C10 H10 0.9500 . ?
C18 H18A 0.9800 . ?
C18 H18B 0.9800 . ?
C18 H18C 0.9800 . ?
C5 H5 0.9500 . ?
C5 C4 1.368(4) . ?
C2 H2 0.9500 . ?
C2 C3 1.362(5) . ?
C4 H4 0.9500 . ?
C4 C3 1.404(5) . ?
C3 H3 0.9500 . ?
